data_1524394
loop_
_publ_author_name
'Gasnikova, G.P.'
'Dorofeev, Yu.A.'
'Men'shikov, A.Z.'
'Sidorov, S.K.'
'Petrov, S.B.'

_publ_section_title
;
 Neutron diffaction investigation of Fe (Mnx Pt1-x)3 alloys in the ordered
 state
;
_journal_name_full 'Fizika Metallov i Metallovedenie'
_journal_page_first 307
_journal_page_last 314
_journal_volume 53
_journal_year 1982
_chemical_formula_sum 'Fe0.5 Mn0.5 Pt'
_chemical_name_systematic '(Fe0.5 Mn0.5) Pt'
_space_group_IT_number 123
_symmetry_space_group_name_Hall '-P 4 2'
_symmetry_space_group_name_H-M 'P 4/m m m'
_cell_angle_alpha 90
_cell_angle_beta 90
_cell_angle_gamma 90
_cell_formula_units_Z 1
_cell_length_a 2.786
_cell_length_b 2.786
_cell_length_c 3.65
_cell_volume 28.331
_citation_journal_id_ASTM FMMTAK
_cod_data_source_file Gasnikova_FMMTAK_1982_1972.cif
_cod_data_source_block Fe0.5Mn0.5Pt1
_cod_original_cell_volume 28.33056
_cod_original_formula_sum 'Fe0.5 Mn0.5 Pt1'
_cod_database_code 1524394

loop_
_symmetry_equiv_pos_as_xyz
x,y,z
-y,x,z
-x,-y,z
y,-x,z
x,-y,-z
y,x,-z
-x,y,-z
-y,-x,-z
-x,-y,-z
y,-x,-z
x,y,-z
-y,x,-z
-x,y,z
-y,-x,z
x,-y,z
y,x,z

loop_
_atom_site_label
_atom_site_type_symbol
_atom_site_fract_x
_atom_site_fract_y
_atom_site_fract_z
_atom_site_occupancy
_atom_site_U_iso_or_equiv
Mn1 Mn 0 0 0 0.5 0.0
Pt1 Pt 0.5 0.5 0.5 1 0.0
Fe1 Fe 0 0 0 0.5 0.0
